data_7208569
loop_
_publ_author_name
'Cheng, Hong-Jian'
'Li, Hong-Xi'
'Ren, Zhi-Gang'
'L\"u, Chun-Ning'
'Shi, Jing'
'Lang, Jian-Ping'

_publ_section_title
;
 Substituted groups-directed assembly of Cd(ii) coordination polymers
 based on 5-R-1,3-benzenedicarboxylate and
 4,4'-bis(1-imidazolyl)bibenzene: syntheses, structures and
 photoluminescent properties
;
_journal_issue 18
_journal_name_full CrystEngComm
_journal_page_first 6064
_journal_paper_doi 10.1039/c2ce25677k
_journal_volume 14
_journal_year 2012
_chemical_formula_moiety 'C26 H18 Cd N4 O7 S'
_chemical_formula_sum 'C26 H18 Cd N4 O7 S'
_chemical_formula_weight 642.90
_chemical_name_systematic
;
?
;
_space_group_IT_number 15
_symmetry_cell_setting monoclinic
_symmetry_space_group_name_Hall '-C 2yc'
_symmetry_space_group_name_H-M 'C 1 2/c 1'
_atom_sites_solution_hydrogens geom
_atom_sites_solution_primary direct
_atom_sites_solution_secondary difmap
_audit_creation_method SHELXL-97
_cell_angle_alpha 90.00
_cell_angle_beta 123.71(3)
_cell_angle_gamma 90.00
_cell_formula_units_Z 8
_cell_length_a 29.425(6)
_cell_length_b 9.4342(19)
_cell_length_c 20.233(4)
_cell_measurement_reflns_used 7268
_cell_measurement_temperature 293(2)
_cell_measurement_theta_max 25.3491
_cell_measurement_theta_min 2.9999
_cell_volume 4672(2)
_computing_cell_refinement 'CrystalClear, Ver. 1.30 (Rigaku/MSC, 2001)'
_computing_data_collection 'CrystalClear, Ver. 1.30 (Rigaku/MSC, 2001)'
_computing_data_reduction 'CrystalStructure, Ver. 3.60 (Rigaku/MSC, 2004)'
_computing_molecular_graphics 'ORTEPII (Johnson, 1976)'
_computing_publication_material SHELXL97
_computing_structure_refinement 'SHELXL-97 (Sheldrick, 1997)'
_computing_structure_solution 'SHELXS-97 (Sheldrick, 1990)'
_diffrn_ambient_temperature 293(2)
_diffrn_measured_fraction_theta_full 0.998
_diffrn_measured_fraction_theta_max 0.998
_diffrn_measurement_device_type 'Rigaku MercuryCCD area detector'
_diffrn_measurement_method \w
_diffrn_radiation_monochromator graphite
_diffrn_radiation_source 'fine-focus sealed tube'
_diffrn_radiation_type MoK\a
_diffrn_radiation_wavelength 0.71073
_diffrn_reflns_av_R_equivalents 0.0384
_diffrn_reflns_av_sigmaI/netI 0.0312
_diffrn_reflns_limit_h_max 32
_diffrn_reflns_limit_h_min -35
_diffrn_reflns_limit_k_max 11
_diffrn_reflns_limit_k_min -11
_diffrn_reflns_limit_l_max 24
_diffrn_reflns_limit_l_min -22
_diffrn_reflns_number 21883
_diffrn_reflns_theta_full 25.35
_diffrn_reflns_theta_max 25.35
_diffrn_reflns_theta_min 3.00
_diffrn_standards_decay_% 0
_diffrn_standards_interval_count 0
_diffrn_standards_interval_time 0
_diffrn_standards_number 0
_exptl_absorpt_coefficient_mu 1.084
_exptl_absorpt_correction_T_max 0.7370
_exptl_absorpt_correction_T_min 0.5625
_exptl_absorpt_correction_type multi-scan
_exptl_absorpt_process_details 'Jacobson, R. (1998) Private communication to Rigaku Company, Tokyo, Japan.'
_exptl_crystal_colour colorless
_exptl_crystal_density_diffrn 1.828
_exptl_crystal_density_method 'not measured'
_exptl_crystal_description block
_exptl_crystal_F_000 2576
_exptl_crystal_size_max 0.60
_exptl_crystal_size_mid 0.30
_exptl_crystal_size_min 0.30
_refine_diff_density_max 0.725
_refine_diff_density_min -0.445
_refine_diff_density_rms 0.081
_refine_ls_extinction_method none
_refine_ls_goodness_of_fit_ref 1.103
_refine_ls_hydrogen_treatment mixed
_refine_ls_matrix_type full
_refine_ls_number_parameters 356
_refine_ls_number_reflns 4274
_refine_ls_number_restraints 1
_refine_ls_restrained_S_all 1.109
_refine_ls_R_factor_all 0.0473
_refine_ls_R_factor_gt 0.0388
_refine_ls_shift/su_max 0.001
_refine_ls_shift/su_mean 0.000
_refine_ls_structure_factor_coef Fsqd
_refine_ls_weighting_details 'calc w=1/[\s^2^(Fo^2^)+(0.0396P)^2^+13.0301P] where P=(Fo^2^+2Fc^2^)/3'
_refine_ls_weighting_scheme calc
_refine_ls_wR_factor_gt 0.0858
_refine_ls_wR_factor_ref 0.0899
_reflns_number_gt 3749
_reflns_number_total 4274
_reflns_threshold_expression >2sigma(I)
_cod_data_source_file c2ce25677k.txt
_cod_data_source_block '[Cd(5-SO3-1,3-BDC)(bimb)]n'
_cod_original_cell_volume 4672.2(23)
_cod_original_sg_symbol_H-M 'C 2/c '
_cod_database_code 7208569

loop_
_symmetry_equiv_pos_as_xyz
'x, y, z'
'-x, y, -z+1/2'
'x+1/2, y+1/2, z'
'-x+1/2, y+1/2, -z+1/2'
'-x, -y, -z'
'x, -y, z-1/2'
'-x+1/2, -y+1/2, -z'
'x+1/2, -y+1/2, z-1/2'

loop_
_atom_site_label
_atom_site_type_symbol
_atom_site_fract_x
_atom_site_fract_y
_atom_site_fract_z
_atom_site_U_iso_or_equiv
_atom_site_adp_type
_atom_site_occupancy
_atom_site_symmetry_multiplicity
_atom_site_calc_flag
_atom_site_refinement_flags
C1 C 0.14805(17) 0.5724(4) 0.1773(2) 0.0344(9) Uani 1 1 d .
H1A H 0.1689 0.5191 0.2234 0.041 Uiso 1 1 calc R
C2 C 0.10803(17) 0.5204(4) 0.1061(2) 0.0365(10) Uani 1 1 d .
H2A H 0.0966 0.4265 0.0941 0.044 Uiso 1 1 calc R
C3 C 0.11602(15) 0.7484(4) 0.0969(2) 0.0296(9) Uani 1 1 d .
H3A H 0.1101 0.8393 0.0759 0.035 Uiso 1 1 calc R
C4 C 0.04429(15) 0.6317(4) -0.0283(2) 0.0278(8) Uani 1 1 d .
C5 C 0.03769(16) 0.5136(4) -0.0732(2) 0.0348(9) Uani 1 1 d .
H5A H 0.0602 0.4350 -0.0498 0.042 Uiso 1 1 calc R
C6 C -0.00324(17) 0.5139(4) -0.1541(2) 0.0368(10) Uani 1 1 d .
H6A H -0.0081 0.4343 -0.1845 0.044 Uiso 1 1 calc R
C7 C -0.03686(15) 0.6308(4) -0.1902(2) 0.0298(9) Uani 1 1 d .
C8 C -0.02955(16) 0.7467(4) -0.1433(2) 0.0318(9) Uani 1 1 d .
H8A H -0.0519 0.8256 -0.1664 0.038 Uiso 1 1 calc R
C9 C 0.01067(16) 0.7472(4) -0.0620(2) 0.0319(9) Uani 1 1 d .
H9A H 0.0147 0.8251 -0.0310 0.038 Uiso 1 1 calc R
C10 C -0.07946(16) 0.6339(4) -0.2773(2) 0.0306(9) Uani 1 1 d .
C11 C -0.11256(17) 0.5167(4) -0.3151(2) 0.0352(10) Uani 1 1 d .
H11A H -0.1080 0.4356 -0.2858 0.042 Uiso 1 1 calc R
C12 C -0.15233(16) 0.5193(4) -0.3960(2) 0.0317(9) Uani 1 1 d .
H12A H -0.1751 0.4415 -0.4206 0.038 Uiso 1 1 calc R
C13 C -0.15791(15) 0.6383(4) -0.4400(2) 0.0267(8) Uani 1 1 d .
C14 C -0.12551(16) 0.7556(4) -0.4039(2) 0.0325(9) Uani 1 1 d .
H14A H -0.1294 0.8354 -0.4336 0.039 Uiso 1 1 calc R
C15 C -0.08689(17) 0.7529(4) -0.3222(2) 0.0362(10) Uani 1 1 d .
H15A H -0.0656 0.8328 -0.2973 0.043 Uiso 1 1 calc R
C16 C -0.23055(16) 0.7460(4) -0.5710(2) 0.0327(9) Uani 1 1 d .
H16A H -0.2299 0.8391 -0.5554 0.039 Uiso 1 1 calc R
C17 C -0.26385(16) 0.6916(4) -0.6449(2) 0.0313(9) Uani 1 1 d .
H17A H -0.2905 0.7422 -0.6891 0.038 Uiso 1 1 calc R
C18 C -0.21241(16) 0.5213(4) -0.5709(2) 0.0313(9) Uani 1 1 d .
H18A H -0.1962 0.4326 -0.5535 0.038 Uiso 1 1 calc R
C19 C 0.50164(15) 0.6091(4) 0.6171(2) 0.0281(8) Uani 1 1 d .
C20 C 0.33968(15) 0.6582(4) 0.6363(2) 0.0257(8) Uani 1 1 d .
C21 C 0.35088(15) 0.6272(4) 0.45919(19) 0.0247(8) Uani 1 1 d .
C22 C 0.32878(14) 0.6440(4) 0.5041(2) 0.0255(8) Uani 1 1 d .
H22A H 0.2912 0.6537 0.4791 0.031 Uiso 1 1 calc R
C23 C 0.36319(14) 0.6462(4) 0.5868(2) 0.0233(8) Uani 1 1 d .
C24 C 0.41911(15) 0.6357(4) 0.6226(2) 0.0256(8) Uani 1 1 d .
H24A H 0.4423 0.6382 0.6777 0.031 Uiso 1 1 calc R
C25 C 0.44122(14) 0.6214(4) 0.5775(2) 0.0241(8) Uani 1 1 d .
C26 C 0.40648(15) 0.6153(4) 0.4948(2) 0.0255(8) Uani 1 1 d .
H26A H 0.4207 0.6032 0.4641 0.031 Uiso 1 1 calc R
N1 N 0.15339(12) 0.7160(3) 0.17148(17) 0.0261(7) Uani 1 1 d .
N2 N 0.08748(12) 0.6338(3) 0.05482(17) 0.0264(7) Uani 1 1 d .
N3 N -0.25233(12) 0.5506(3) -0.64464(17) 0.0268(7) Uani 1 1 d .
N4 N -0.19799(12) 0.6365(3) -0.52385(17) 0.0265(7) Uani 1 1 d .
O1 O 0.52804(13) 0.6284(5) 0.69396(18) 0.0708(14) Uani 1 1 d .
H1B H 0.558(3) 0.620(6) 0.716(4) 0.08(2) Uiso 1 1 d .
O2 O 0.52333(11) 0.5819(3) 0.58335(16) 0.0373(7) Uani 1 1 d .
O3 O 0.36809(10) 0.6115(3) 0.70754(14) 0.0326(6) Uani 1 1 d .
O4 O 0.29361(11) 0.7098(3) 0.60723(16) 0.0352(7) Uani 1 1 d .
O5 O 0.28668(10) 0.7613(3) 0.32756(14) 0.0298(6) Uani 1 1 d .
O6 O 0.26280(15) 0.5219(4) 0.33645(19) 0.0784(13) Uani 1 1 d .
O7 O 0.16106(14) 1.0654(4) 0.17341(16) 0.0631(11) Uani 1 1 d U
S1 S 0.30613(4) 0.61837(10) 0.35374(5) 0.0314(2) Uani 1 1 d .
Cd1 Cd 0.202008(10) 0.87338(3) 0.268947(14) 0.02391(11) Uani 1 1 d U

loop_
_atom_site_aniso_label
_atom_site_aniso_U_11
_atom_site_aniso_U_22
_atom_site_aniso_U_33
_atom_site_aniso_U_23
_atom_site_aniso_U_13
_atom_site_aniso_U_12
C1 0.036(2) 0.037(2) 0.0183(19) 0.0048(17) 0.0077(18) 0.0029(19)
C2 0.040(2) 0.030(2) 0.026(2) 0.0002(18) 0.0096(18) -0.0075(19)
C3 0.026(2) 0.031(2) 0.0196(18) -0.0049(16) 0.0053(16) -0.0034(17)
C4 0.028(2) 0.031(2) 0.0167(17) -0.0040(16) 0.0079(16) -0.0041(17)
C5 0.038(2) 0.028(2) 0.024(2) -0.0014(17) 0.0081(18) 0.0031(18)
C6 0.041(2) 0.032(2) 0.024(2) -0.0079(18) 0.0098(19) -0.0029(19)
C7 0.029(2) 0.036(2) 0.0143(17) -0.0033(16) 0.0056(16) -0.0045(17)
C8 0.031(2) 0.031(2) 0.0219(19) -0.0010(17) 0.0074(17) 0.0033(17)
C9 0.033(2) 0.034(2) 0.0218(19) -0.0090(17) 0.0103(17) -0.0003(18)
C10 0.036(2) 0.032(2) 0.0190(18) -0.0028(17) 0.0130(17) -0.0003(18)
C11 0.045(2) 0.031(2) 0.0192(19) -0.0009(17) 0.0106(18) -0.0073(19)
C12 0.036(2) 0.029(2) 0.0192(18) -0.0044(17) 0.0091(17) -0.0104(18)
C13 0.028(2) 0.030(2) 0.0158(17) -0.0052(16) 0.0083(16) -0.0025(16)
C14 0.037(2) 0.027(2) 0.0220(19) 0.0009(17) 0.0087(17) -0.0053(18)
C15 0.040(2) 0.030(2) 0.024(2) -0.0090(17) 0.0087(18) -0.0113(19)
C16 0.042(2) 0.025(2) 0.023(2) 0.0004(16) 0.0128(18) 0.0010(18)
C17 0.031(2) 0.031(2) 0.0228(19) 0.0021(16) 0.0092(17) 0.0060(18)
C18 0.035(2) 0.0257(19) 0.0202(19) -0.0035(16) 0.0074(17) 0.0015(17)
C19 0.0254(19) 0.038(2) 0.0177(18) -0.0010(17) 0.0100(16) -0.0027(17)
C20 0.0229(19) 0.029(2) 0.0238(19) -0.0027(16) 0.0119(16) -0.0052(16)
C21 0.0271(19) 0.0248(18) 0.0114(16) -0.0012(15) 0.0041(15) 0.0020(16)
C22 0.0172(17) 0.028(2) 0.0208(18) 0.0039(16) 0.0041(15) 0.0037(15)
C23 0.0217(18) 0.0267(19) 0.0190(17) 0.0026(15) 0.0098(15) -0.0005(15)
C24 0.0233(18) 0.033(2) 0.0141(16) 0.0000(16) 0.0062(15) 0.0009(16)
C25 0.0204(18) 0.032(2) 0.0152(17) -0.0025(16) 0.0073(15) -0.0012(16)
C26 0.0261(19) 0.031(2) 0.0159(17) -0.0038(16) 0.0093(15) -0.0005(16)
N1 0.0229(16) 0.0331(17) 0.0178(15) -0.0045(13) 0.0085(13) 0.0001(14)
N2 0.0250(16) 0.0291(17) 0.0163(15) -0.0013(13) 0.0059(13) -0.0005(14)
N3 0.0276(16) 0.0290(17) 0.0149(15) -0.0031(13) 0.0062(13) -0.0019(14)
N4 0.0272(16) 0.0287(17) 0.0146(14) -0.0030(13) 0.0058(13) -0.0038(14)
O1 0.0195(16) 0.165(5) 0.0163(15) -0.018(2) 0.0027(13) 0.011(2)
O2 0.0305(15) 0.0577(19) 0.0275(14) 0.0003(14) 0.0183(13) 0.0006(14)
O3 0.0218(13) 0.0556(18) 0.0180(13) 0.0044(12) 0.0095(11) -0.0007(13)
O4 0.0271(15) 0.0458(17) 0.0381(16) 0.0102(14) 0.0215(13) 0.0079(13)
O5 0.0315(14) 0.0280(14) 0.0194(13) 0.0041(11) 0.0077(11) 0.0093(12)
O6 0.071(2) 0.055(2) 0.0355(18) 0.0088(16) -0.0162(17) -0.034(2)
O7 0.060(2) 0.087(2) 0.0137(14) 0.0138(14) 0.0024(14) -0.0431(18)
S1 0.0335(5) 0.0291(5) 0.0125(4) -0.0017(4) 0.0009(4) 0.0071(4)
Cd1 0.02074(16) 0.03120(17) 0.01522(15) -0.00375(11) 0.00713(12) -0.00325(11)

loop_
_atom_type_symbol
_atom_type_description
_atom_type_scat_dispersion_real
_atom_type_scat_dispersion_imag
_atom_type_scat_source
C C 0.0033 0.0016 'International Tables Vol C Tables 4.2.6.8 and 6.1.1.4'
H H 0.0000 0.0000 'International Tables Vol C Tables 4.2.6.8 and 6.1.1.4'
N N 0.0061 0.0033 'International Tables Vol C Tables 4.2.6.8 and 6.1.1.4'
O O 0.0106 0.0060 'International Tables Vol C Tables 4.2.6.8 and 6.1.1.4'
S S 0.1246 0.1234 'International Tables Vol C Tables 4.2.6.8 and 6.1.1.4'
Cd Cd -0.8075 1.2024 'International Tables Vol C Tables 4.2.6.8 and 6.1.1.4'

loop_
_geom_angle_atom_site_label_1
_geom_angle_atom_site_label_2
_geom_angle_atom_site_label_3
_geom_angle
_geom_angle_site_symmetry_1
_geom_angle_site_symmetry_3
C2 C1 N1 109.9(3) . .
C2 C1 H1A 125.1 . .
N1 C1 H1A 125.1 . .
C1 C2 N2 106.3(3) . .
C1 C2 H2A 126.9 . .
N2 C2 H2A 126.9 . .
N1 C3 N2 111.7(3) . .
N1 C3 H3A 124.2 . .
N2 C3 H3A 124.2 . .
C9 C4 C5 120.9(3) . .
C9 C4 N2 119.8(3) . .
C5 C4 N2 119.3(3) . .
C4 C5 C6 119.0(4) . .
C4 C5 H5A 120.5 . .
C6 C5 H5A 120.5 . .
C7 C6 C5 121.3(4) . .
C7 C6 H6A 119.4 . .
C5 C6 H6A 119.4 . .
C8 C7 C6 118.2(3) . .
C8 C7 C10 120.3(4) . .
C6 C7 C10 121.6(3) . .
C7 C8 C9 121.3(4) . .
C7 C8 H8A 119.4 . .
C9 C8 H8A 119.4 . .
C4 C9 C8 119.3(4) . .
C4 C9 H9A 120.3 . .
C8 C9 H9A 120.3 . .
C15 C10 C11 118.6(3) . .
C15 C10 C7 121.0(4) . .
C11 C10 C7 120.5(4) . .
C12 C11 C10 120.6(4) . .
C12 C11 H11A 119.7 . .
C10 C11 H11A 119.7 . .
C13 C12 C11 119.6(4) . .
C13 C12 H12A 120.2 . .
C11 C12 H12A 120.2 . .
C14 C13 C12 120.7(3) . .
C14 C13 N4 120.7(3) . .
C12 C13 N4 118.5(3) . .
C13 C14 C15 118.9(4) . .
C13 C14 H14A 120.5 . .
C15 C14 H14A 120.5 . .
C10 C15 C14 121.5(4) . .
C10 C15 H15A 119.3 . .
C14 C15 H15A 119.3 . .
C17 C16 N4 106.3(3) . .
C17 C16 H16A 126.8 . .
N4 C16 H16A 126.8 . .
C16 C17 N3 109.7(3) . .
C16 C17 H17A 125.1 . .
N3 C17 H17A 125.1 . .
N3 C18 N4 111.3(3) . .
N3 C18 H18A 124.3 . .
N4 C18 H18A 124.3 . .
O2 C19 O1 123.8(4) . .
O2 C19 C25 124.4(3) . .
O1 C19 C25 111.8(3) . .
O4 C20 O3 121.9(3) . .
O4 C20 C23 120.1(3) . .
O3 C20 C23 118.0(3) . .
C26 C21 C22 121.2(3) . .
C26 C21 S1 119.7(3) . .
C22 C21 S1 119.0(3) . .
C21 C22 C23 119.7(3) . .
C21 C22 H22A 120.2 . .
C23 C22 H22A 120.2 . .
C24 C23 C22 119.1(3) . .
C24 C23 C20 120.7(3) . .
C22 C23 C20 120.3(3) . .
C23 C24 C25 121.1(3) . .
C23 C24 H24A 119.4 . .
C25 C24 H24A 119.4 . .
C24 C25 C26 119.5(3) . .
C24 C25 C19 120.4(3) . .
C26 C25 C19 120.1(3) . .
C21 C26 C25 119.4(3) . .
C21 C26 H26A 120.3 . .
C25 C26 H26A 120.3 . .
C3 N1 C1 105.3(3) . .
C3 N1 Cd1 125.1(3) . .
C1 N1 Cd1 128.7(2) . .
C3 N2 C2 106.8(3) . .
C3 N2 C4 126.0(3) . .
C2 N2 C4 127.2(3) . .
C18 N3 C17 105.7(3) . .
C18 N3 Cd1 119.8(3) . 3_444
C17 N3 Cd1 132.7(2) . 3_444
C18 N4 C16 106.9(3) . .
C18 N4 C13 125.1(3) . .
C16 N4 C13 127.9(3) . .
C19 O1 H1B 115(5) . .
C20 O3 Cd1 96.3(2) . 7_566
C20 O4 Cd1 88.2(2) . 7_566
S1 O5 Cd1 134.59(16) . .
S1 O7 Cd1 114.9(2) 4 .
O7 S1 O6 112.2(3) 4_545 .
O7 S1 O5 113.4(2) 4_545 .
O6 S1 O5 112.5(2) . .
O7 S1 C21 105.48(17) 4_545 .
O6 S1 C21 106.64(19) . .
O5 S1 C21 105.91(16) . .
N1 Cd1 N3 173.19(11) . 3_556
N1 Cd1 O5 97.31(10) . .
N3 Cd1 O5 86.16(10) 3_556 .
N1 Cd1 O3 90.85(10) . 7_566
N3 Cd1 O3 90.59(11) 3_556 7_566
O5 Cd1 O3 136.82(9) . 7_566
N1 Cd1 O7 90.08(11) . .
N3 Cd1 O7 83.25(11) 3_556 .
O5 Cd1 O7 131.36(11) . .
O3 Cd1 O7 90.71(11) 7_566 .
N1 Cd1 O4 108.63(10) . 7_566
N3 Cd1 O4 77.46(10) 3_556 7_566
O5 Cd1 O4 84.51(9) . 7_566
O3 Cd1 O4 52.92(9) 7_566 7_566
O7 Cd1 O4 137.88(11) . 7_566

loop_
_geom_bond_atom_site_label_1
_geom_bond_atom_site_label_2
_geom_bond_distance
_geom_bond_site_symmetry_2
C1 C2 1.349(5) .
C1 N1 1.377(5) .
C1 H1A 0.9300 .
C2 N2 1.375(5) .
C2 H2A 0.9300 .
C3 N1 1.319(5) .
C3 N2 1.343(5) .
C3 H3A 0.9300 .
C4 C9 1.372(5) .
C4 C5 1.382(5) .
C4 N2 1.439(4) .
C5 C6 1.393(5) .
C5 H5A 0.9300 .
C6 C7 1.388(6) .
C6 H6A 0.9300 .
C7 C8 1.384(5) .
C7 C10 1.492(5) .
C8 C9 1.394(5) .
C8 H8A 0.9300 .
C9 H9A 0.9300 .
C10 C15 1.383(6) .
C10 C11 1.389(5) .
C11 C12 1.387(5) .
C11 H11A 0.9300 .
C12 C13 1.384(5) .
C12 H12A 0.9300 .
C13 C14 1.376(5) .
C13 N4 1.432(4) .
C14 C15 1.392(5) .
C14 H14A 0.9300 .
C15 H15A 0.9300 .
C16 C17 1.353(5) .
C16 N4 1.372(5) .
C16 H16A 0.9300 .
C17 N3 1.372(5) .
C17 H17A 0.9300 .
C18 N3 1.318(5) .
C18 N4 1.349(5) .
C18 H18A 0.9300 .
C19 O2 1.193(4) .
C19 O1 1.310(5) .
C19 C25 1.495(5) .
C20 O4 1.239(4) .
C20 O3 1.279(4) .
C20 C23 1.503(5) .
C21 C26 1.378(5) .
C21 C22 1.389(5) .
C21 S1 1.782(3) .
C22 C23 1.395(5) .
C22 H22A 0.9300 .
C23 C24 1.386(5) .
C24 C25 1.391(5) .
C24 H24A 0.9300 .
C25 C26 1.395(5) .
C26 H26A 0.9300 .
N1 Cd1 2.238(3) .
N3 Cd1 2.247(3) 3_444
O1 H1B 0.73(6) .
O3 Cd1 2.364(3) 7_566
O4 Cd1 2.559(3) 7_566
O5 S1 1.446(3) .
O5 Cd1 2.335(3) .
O6 S1 1.442(4) .
O7 S1 1.439(3) 4
O7 Cd1 2.426(3) .
S1 O7 1.439(3) 4_545
Cd1 N3 2.247(3) 3_556
Cd1 O3 2.364(3) 7_566
Cd1 O4 2.559(3) 7_566

loop_
_geom_hbond_atom_site_label_D
_geom_hbond_atom_site_label_H
_geom_hbond_atom_site_label_A
_geom_hbond_distance_DH
_geom_hbond_distance_HA
_geom_hbond_distance_DA
_geom_hbond_angle_DHA
_geom_hbond_site_symmetry_A
O1 H1B O3 0.73(6) 1.85(6) 2.565(4) 165(7) 2_656
